data_4317074
loop_
_publ_author_name
'Javier S\'anchez-Nieves'
'Luis M. Frutos'
'Pascual Royo'
'Obis Casta\~no'
'Eberhardt Herdtweck'
'Marta E. G. Mosquera'

_publ_contact_author_address
;
       Department Chemie,
       Lehrstuhl f\"ur Anorganische Chemie,
       Technische Universit\"at M\"unchen,
       Lichtenbergstrasse 4,
       D-85747 Garching bei M\"unchen,
       Germany.

       Departamento de Qu\'imica Inorg\'anica
       Facultad de Farmacia
       Universidad de Alcal\'a
       Campus Universitario
       28871 Alcal\'a de Henares
       Spain
;
_publ_contact_author_email eberhardt.herdtweck@ch.tum.de
_publ_contact_author_fax '+49(0)89 289 13473'
_publ_contact_author_name
;
       Dr. Eberhardt Herdtweck
       Dr. Marta E. G. Mosquera
;
_publ_contact_author_phone '+49(0)89 289 13143'
_publ_section_title
;
 Trapping Unstable Terminal M-O Multiple Bonds of Monocyclopentadienyl
 Niobium and Tantalum Complexes with Lewis Acids
;
_journal_name_full 'Inorganic Chemistry'
_journal_page_first 10642
_journal_page_last 10648
_journal_paper_doi 10.1021/ic1016609
_journal_volume 49
_journal_year 2010
_chemical_formula_sum 'C28 H15 Al Cl2 F15 O Ta'
_chemical_formula_weight 931.23
_chemical_name_systematic
;
 ?
;
_space_group_IT_number 2
_symmetry_cell_setting triclinic
_symmetry_Int_Tables_number 2
_symmetry_space_group_name_Hall '-P 1'
_symmetry_space_group_name_H-M 'P -1'
_atom_sites_solution_hydrogens geom
_atom_sites_solution_primary direct
_atom_sites_solution_secondary difmap
_audit_creation_method SHELXL-97
_cell_angle_alpha 90.945(9)
_cell_angle_beta 110.889(7)
_cell_angle_gamma 104.017(8)
_cell_formula_units_Z 2
_cell_length_a 10.7086(10)
_cell_length_b 11.2122(10)
_cell_length_c 14.0319(14)
_cell_measurement_reflns_used 125
_cell_measurement_temperature 150(2)
_cell_measurement_theta_max 22.566
_cell_measurement_theta_min 4.244
_cell_volume 1517.3(3)
_computing_cell_refinement 'Dirax/lsq (Duisenberg & Schreurs, 1989-2000)'
_computing_data_collection 'Collect (Nonius BV, 1997-2000)'
_computing_data_reduction 'EvalCCD (Duisenberg & Schreurs 1990-2000)'
_computing_molecular_graphics 'Ortep-3 for Windows (Farrugia, 1997)'
_computing_publication_material 'WinGX publication routines (Farrugia, 1999)'
_computing_structure_refinement 'SHELXL-97 (Sheldrick, 1997)'
_computing_structure_solution 'SHELXS-86 (Sheldrick, 1986)'
_diffrn_ambient_temperature 150(2)
_diffrn_measured_fraction_theta_full 0.975
_diffrn_measured_fraction_theta_max 0.975
_diffrn_radiation_monochromator graphite
_diffrn_radiation_source 'fine-focus sealed tube'
_diffrn_radiation_type MoK\a
_diffrn_radiation_wavelength 0.71069
_diffrn_reflns_av_R_equivalents 0.0721
_diffrn_reflns_av_sigmaI/netI 0.0763
_diffrn_reflns_limit_h_max 13
_diffrn_reflns_limit_h_min -13
_diffrn_reflns_limit_k_max 14
_diffrn_reflns_limit_k_min -14
_diffrn_reflns_limit_l_max 18
_diffrn_reflns_limit_l_min -18
_diffrn_reflns_number 34266
_diffrn_reflns_theta_full 27.50
_diffrn_reflns_theta_max 27.50
_diffrn_reflns_theta_min 3.05
_exptl_absorpt_coefficient_mu 3.944
_exptl_absorpt_correction_T_max 0.272
_exptl_absorpt_correction_T_min 0.166
_exptl_absorpt_correction_type multi-scan
_exptl_absorpt_process_details
;
 R.H. Blessing, Acta Cryst. (1995), A51, 33-38
;
_exptl_crystal_colour yellow
_exptl_crystal_density_diffrn 2.038
_exptl_crystal_density_method 'not measured'
_exptl_crystal_description prism
_exptl_crystal_F_000 892
_exptl_crystal_size_max 0.494
_exptl_crystal_size_mid 0.404
_exptl_crystal_size_min 0.382
_refine_diff_density_max 1.572
_refine_diff_density_min -1.919
_refine_diff_density_rms 0.158
_refine_ls_extinction_coef 0.0122(5)
_refine_ls_extinction_expression Fc^*^=kFc[1+0.001xFc^2^\l^3^/sin(2\q)]^-1/4^
_refine_ls_extinction_method SHELXL
_refine_ls_goodness_of_fit_ref 1.066
_refine_ls_hydrogen_treatment noref
_refine_ls_matrix_type full
_refine_ls_number_parameters 434
_refine_ls_number_reflns 6811
_refine_ls_number_restraints 0
_refine_ls_restrained_S_all 1.066
_refine_ls_R_factor_all 0.0382
_refine_ls_R_factor_gt 0.0322
_refine_ls_shift/su_max 0.001
_refine_ls_shift/su_mean 0.000
_refine_ls_structure_factor_coef Fsqd
_refine_ls_weighting_details 'calc w=1/[\s^2^(Fo^2^)+(0.0216P)^2^+1.0156P] where P=(Fo^2^+2Fc^2^)/3'
_refine_ls_weighting_scheme calc
_refine_ls_wR_factor_gt 0.0724
_refine_ls_wR_factor_ref 0.0755
_reflns_number_gt 6182
_reflns_number_total 6811
_reflns_threshold_expression >2sigma(I)
_cod_data_source_file ic1016609_si_001_1.cif
_cod_data_source_block 3a
_cod_original_cell_volume 1517.3(2)
_cod_database_code 4317074

loop_
_symmetry_equiv_pos_as_xyz
'x, y, z'
'-x, -y, -z'

loop_
_atom_site_label
_atom_site_type_symbol
_atom_site_fract_x
_atom_site_fract_y
_atom_site_fract_z
_atom_site_U_iso_or_equiv
_atom_site_adp_type
_atom_site_occupancy
_atom_site_symmetry_multiplicity
_atom_site_calc_flag
_atom_site_refinement_flags
_atom_site_disorder_assembly
_atom_site_disorder_group
Ta1 Ta 0.141154(13) 0.331105(12) 0.625060(9) 0.01528(7) Uani 1 1 d . . .
Al1 Al 0.08126(11) 0.16669(11) 0.82668(8) 0.0188(2) Uani 1 1 d . . .
O1 O 0.1338(3) 0.2468(2) 0.73146(18) 0.0209(6) Uani 1 1 d . . .
Cl1 Cl 0.10415(11) 0.51575(9) 0.66047(8) 0.0322(2) Uani 1 1 d . . .
Cl2 Cl -0.05562(9) 0.22715(10) 0.49272(7) 0.0259(2) Uani 1 1 d . . .
C1 C 0.3618(4) 0.2951(4) 0.6604(3) 0.0193(8) Uani 1 1 d . . .
C2 C 0.2781(4) 0.2443(4) 0.5568(3) 0.0199(8) Uani 1 1 d . . .
C3 C 0.2529(4) 0.3449(4) 0.4973(3) 0.0224(8) Uani 1 1 d . . .
C4 C 0.3163(4) 0.4563(4) 0.5639(3) 0.0242(8) Uani 1 1 d . . .
C5 C 0.3813(4) 0.4261(4) 0.6653(3) 0.0221(8) Uani 1 1 d . . .
C6 C 0.2677(4) 0.0316(4) 0.9734(3) 0.0257(8) Uani 1 1 d . . .
C7 C 0.3413(4) -0.0557(5) 1.0011(3) 0.0326(10) Uani 1 1 d . . .
C8 C 0.3452(4) -0.1339(4) 0.9264(4) 0.0339(10) Uani 1 1 d . . .
C9 C 0.2744(4) -0.1240(4) 0.8242(3) 0.0321(10) Uani 1 1 d . . .
C10 C 0.1986(4) -0.0373(4) 0.8012(3) 0.0274(9) Uani 1 1 d . . .
C11 C 0.4236(4) 0.2258(4) 0.7480(3) 0.0244(8) Uani 1 1 d . . .
H11A H 0.4715 0.2820 0.8099 0.037 Uiso 1 1 calc R . .
H11B H 0.4876 0.1884 0.7337 0.037 Uiso 1 1 calc R . .
H11C H 0.3511 0.1626 0.7566 0.037 Uiso 1 1 calc R . .
C12 C 0.2296(4) 0.1097(4) 0.5149(3) 0.0302(10) Uani 1 1 d . . .
H12A H 0.2597 0.0607 0.5698 0.045 Uiso 1 1 calc R . .
H12B H 0.2681 0.0973 0.4645 0.045 Uiso 1 1 calc R . .
H12C H 0.1303 0.0853 0.4837 0.045 Uiso 1 1 calc R . .
C13 C 0.1800(5) 0.3320(5) 0.3823(3) 0.0322(10) Uani 1 1 d . . .
H13A H 0.1764 0.4121 0.3603 0.048 Uiso 1 1 calc R . .
H13B H 0.0875 0.2797 0.3634 0.048 Uiso 1 1 calc R . .
H13C H 0.2298 0.2959 0.3502 0.048 Uiso 1 1 calc R . .
C14 C 0.3230(5) 0.5848(4) 0.5330(4) 0.0360(10) Uani 1 1 d . . .
H14A H 0.3689 0.6439 0.5932 0.054 Uiso 1 1 calc R . .
H14B H 0.2307 0.5925 0.4980 0.054 Uiso 1 1 calc R . .
H14C H 0.3737 0.6000 0.4882 0.054 Uiso 1 1 calc R . .
C15 C 0.4675(4) 0.5176(4) 0.7595(3) 0.0323(10) Uani 1 1 d . . .
H15A H 0.4643 0.5998 0.7428 0.048 Uiso 1 1 calc R . .
H15B H 0.5617 0.5126 0.7831 0.048 Uiso 1 1 calc R . .
H15C H 0.4312 0.4987 0.8126 0.048 Uiso 1 1 calc R . .
C16 C 0.1934(4) 0.0450(4) 0.8729(3) 0.0224(8) Uani 1 1 d . . .
C21 C 0.1095(4) 0.2943(4) 0.9378(3) 0.0206(8) Uani 1 1 d . . .
C22 C 0.0330(4) 0.2688(4) 1.0001(3) 0.0233(8) Uani 1 1 d . . .
C23 C 0.0442(4) 0.3505(4) 1.0792(3) 0.0289(9) Uani 1 1 d . . .
C24 C 0.1373(5) 0.4651(4) 1.0981(3) 0.0314(10) Uani 1 1 d . . .
C25 C 0.2147(5) 0.4967(4) 1.0387(3) 0.0348(10) Uani 1 1 d . . .
C26 C 0.2004(4) 0.4108(4) 0.9609(3) 0.0310(9) Uani 1 1 d . . .
C31 C -0.1212(4) 0.0866(3) 0.7531(3) 0.0179(7) Uani 1 1 d . . .
C32 C -0.1878(4) -0.0325(4) 0.7586(3) 0.0188(7) Uani 1 1 d . . .
C33 C -0.3290(4) -0.0842(4) 0.7133(3) 0.0215(8) Uani 1 1 d . . .
C34 C -0.4110(4) -0.0131(4) 0.6566(3) 0.0240(9) Uani 1 1 d . . .
C35 C -0.3500(4) 0.1070(4) 0.6470(3) 0.0225(8) Uani 1 1 d . . .
C36 C -0.2084(4) 0.1536(4) 0.6953(3) 0.0207(8) Uani 1 1 d . . .
F6 F 0.2702(3) 0.1073(3) 1.05106(17) 0.0397(7) Uani 1 1 d . . .
F7 F 0.4096(3) -0.0659(3) 1.1006(2) 0.0498(8) Uani 1 1 d . . .
F8 F 0.4203(3) -0.2158(3) 0.9502(2) 0.0518(8) Uani 1 1 d . . .
F9 F 0.2782(3) -0.1984(3) 0.7496(2) 0.0517(8) Uani 1 1 d . . .
F10 F 0.1262(3) -0.0323(3) 0.69994(17) 0.0371(7) Uani 1 1 d . . .
F22 F -0.0581(3) 0.1569(3) 0.98382(19) 0.0387(6) Uani 1 1 d . . .
F23 F -0.0320(3) 0.3210(3) 1.13728(19) 0.0472(8) Uani 1 1 d . . .
F24 F 0.1512(3) 0.5468(3) 1.1756(2) 0.0531(9) Uani 1 1 d . . .
F26 F 0.2831(3) 0.4454(3) 0.9067(2) 0.0523(8) Uani 1 1 d . . .
F32 F -0.1130(2) -0.1088(2) 0.81296(17) 0.0272(5) Uani 1 1 d . . .
F33 F -0.3884(2) -0.2016(2) 0.72138(19) 0.0329(6) Uani 1 1 d . . .
F34 F -0.5487(2) -0.0595(3) 0.6116(2) 0.0365(6) Uani 1 1 d . . .
F35 F -0.4295(2) 0.1780(3) 0.59105(18) 0.0339(6) Uani 1 1 d . . .
F36 F -0.1550(2) 0.2732(2) 0.68520(17) 0.0266(5) Uani 1 1 d . . .
F25 F 0.3036(4) 0.6086(3) 1.0575(2) 0.0579(9) Uani 1 1 d . . .

loop_
_atom_site_aniso_label
_atom_site_aniso_U_11
_atom_site_aniso_U_22
_atom_site_aniso_U_33
_atom_site_aniso_U_23
_atom_site_aniso_U_13
_atom_site_aniso_U_12
Ta1 0.01670(10) 0.01243(10) 0.01500(9) 0.00191(6) 0.00372(6) 0.00410(6)
Al1 0.0183(5) 0.0192(6) 0.0149(5) 0.0021(4) 0.0037(4) 0.0014(5)
O1 0.0221(13) 0.0205(15) 0.0192(12) 0.0051(11) 0.0061(10) 0.0064(12)
Cl1 0.0370(5) 0.0158(5) 0.0460(6) -0.0005(4) 0.0165(4) 0.0095(4)
Cl2 0.0217(4) 0.0277(5) 0.0206(4) -0.0038(4) 0.0010(3) 0.0034(4)
C1 0.0164(17) 0.021(2) 0.0210(17) 0.0040(15) 0.0072(13) 0.0045(16)
C2 0.0188(17) 0.024(2) 0.0219(17) 0.0032(15) 0.0091(14) 0.0123(16)
C3 0.0193(17) 0.026(2) 0.0221(18) 0.0049(16) 0.0073(14) 0.0065(17)
C4 0.0199(18) 0.024(2) 0.0290(19) 0.0060(17) 0.0097(15) 0.0047(17)
C5 0.0149(16) 0.023(2) 0.0252(18) 0.0055(16) 0.0066(14) 0.0011(16)
C6 0.0193(18) 0.032(2) 0.0245(19) 0.0088(17) 0.0094(15) 0.0023(17)
C7 0.0191(19) 0.044(3) 0.031(2) 0.024(2) 0.0055(16) 0.006(2)
C8 0.022(2) 0.021(2) 0.053(3) 0.014(2) 0.0088(19) 0.0033(18)
C9 0.027(2) 0.017(2) 0.043(2) 0.0019(18) 0.0066(18) -0.0003(18)
C10 0.0250(19) 0.024(2) 0.0249(19) 0.0018(16) 0.0032(15) 0.0008(17)
C11 0.0198(18) 0.023(2) 0.0258(19) 0.0064(16) 0.0024(15) 0.0072(17)
C12 0.030(2) 0.031(2) 0.0256(19) -0.0043(17) 0.0038(16) 0.012(2)
C13 0.035(2) 0.045(3) 0.0233(19) 0.0119(19) 0.0132(17) 0.019(2)
C14 0.037(2) 0.031(3) 0.043(2) 0.021(2) 0.017(2) 0.009(2)
C15 0.030(2) 0.022(2) 0.034(2) 0.0006(18) 0.0053(17) -0.0009(18)
C16 0.0182(17) 0.023(2) 0.0208(17) 0.0075(15) 0.0044(14) -0.0004(16)
C21 0.0176(17) 0.023(2) 0.0170(16) 0.0052(15) 0.0030(13) 0.0033(16)
C22 0.0208(18) 0.022(2) 0.0218(18) 0.0045(16) 0.0051(14) 0.0012(16)
C23 0.029(2) 0.036(3) 0.0229(19) 0.0042(18) 0.0089(16) 0.012(2)
C24 0.039(2) 0.025(2) 0.0236(19) -0.0040(17) 0.0021(17) 0.011(2)
C25 0.035(2) 0.022(2) 0.026(2) -0.0004(18) -0.0033(18) -0.0056(19)
C26 0.030(2) 0.034(3) 0.0205(19) 0.0085(17) 0.0056(16) -0.0011(19)
C31 0.0199(17) 0.0164(18) 0.0158(16) -0.0008(14) 0.0061(13) 0.0030(15)
C32 0.0217(18) 0.0193(19) 0.0165(16) 0.0038(14) 0.0072(13) 0.0070(16)
C33 0.0226(18) 0.0172(19) 0.0223(18) -0.0005(15) 0.0080(14) 0.0019(16)
C34 0.0176(17) 0.028(2) 0.0237(18) -0.0028(16) 0.0059(14) 0.0042(17)
C35 0.0216(18) 0.026(2) 0.0213(18) 0.0023(16) 0.0063(14) 0.0116(17)
C36 0.0253(18) 0.019(2) 0.0186(17) 0.0017(14) 0.0095(14) 0.0058(16)
F6 0.0415(15) 0.062(2) 0.0175(11) 0.0088(12) 0.0088(10) 0.0196(15)
F7 0.0387(15) 0.079(2) 0.0336(14) 0.0364(15) 0.0088(12) 0.0240(17)
F8 0.0404(16) 0.0359(17) 0.080(2) 0.0275(16) 0.0169(15) 0.0192(14)
F9 0.0576(19) 0.0331(17) 0.0576(17) -0.0095(14) 0.0103(14) 0.0179(15)
F10 0.0467(15) 0.0332(15) 0.0215(11) -0.0047(11) -0.0001(10) 0.0129(13)
F22 0.0419(15) 0.0334(15) 0.0321(13) -0.0003(11) 0.0200(11) -0.0147(12)
F23 0.0467(16) 0.064(2) 0.0358(14) -0.0038(14) 0.0254(12) 0.0099(16)
F24 0.077(2) 0.0407(18) 0.0351(14) -0.0145(13) 0.0110(14) 0.0205(17)
F26 0.0460(16) 0.058(2) 0.0342(14) -0.0023(14) 0.0204(12) -0.0276(15)
F32 0.0257(12) 0.0231(13) 0.0301(11) 0.0093(10) 0.0059(9) 0.0080(10)
F33 0.0287(12) 0.0198(13) 0.0422(14) 0.0039(11) 0.0094(10) -0.0021(10)
F34 0.0162(11) 0.0376(16) 0.0461(14) 0.0019(12) 0.0047(10) 0.0009(11)
F35 0.0270(12) 0.0390(16) 0.0385(13) 0.0106(12) 0.0084(10) 0.0191(12)
F36 0.0302(12) 0.0180(12) 0.0334(12) 0.0066(10) 0.0130(10) 0.0076(10)
F25 0.075(2) 0.0284(16) 0.0378(15) -0.0036(13) 0.0081(15) -0.0234(15)

loop_
_atom_type_symbol
_atom_type_description
_atom_type_scat_dispersion_real
_atom_type_scat_dispersion_imag
_atom_type_scat_source
C C 0.0033 0.0016 'International Tables Vol C Tables 4.2.6.8 and 6.1.1.4'
H H 0.0000 0.0000 'International Tables Vol C Tables 4.2.6.8 and 6.1.1.4'
O O 0.0106 0.0060 'International Tables Vol C Tables 4.2.6.8 and 6.1.1.4'
F F 0.0171 0.0103 'International Tables Vol C Tables 4.2.6.8 and 6.1.1.4'
Al Al 0.0645 0.0514 'International Tables Vol C Tables 4.2.6.8 and 6.1.1.4'
Cl Cl 0.1484 0.1585 'International Tables Vol C Tables 4.2.6.8 and 6.1.1.4'
Ta Ta -0.7052 6.5227 'International Tables Vol C Tables 4.2.6.8 and 6.1.1.4'

loop_
_geom_angle_atom_site_label_1
_geom_angle_atom_site_label_2
_geom_angle_atom_site_label_3
_geom_angle
_geom_angle_site_symmetry_1
_geom_angle_site_symmetry_3
_geom_angle_publ_flag
O1 Ta1 Cl1 104.91(8) . . ?
O1 Ta1 Cl2 103.28(9) . . ?
Cl1 Ta1 Cl2 105.32(4) . . ?
O1 Ta1 C1 86.74(12) . . ?
Cl1 Ta1 C1 125.14(10) . . ?
Cl2 Ta1 C1 124.14(9) . . ?
O1 Ta1 C2 104.99(12) . . ?
Cl1 Ta1 C2 141.60(11) . . ?
Cl2 Ta1 C2 90.59(9) . . ?
C1 Ta1 C2 34.94(11) . . ?
O1 Ta1 C5 105.29(13) . . ?
Cl1 Ta1 C5 91.32(10) . . ?
Cl2 Ta1 C5 141.75(9) . . ?
C1 Ta1 C5 34.97(13) . . ?
C2 Ta1 C5 57.76(13) . . ?
O1 Ta1 C3 139.17(11) . . ?
Cl1 Ta1 C3 111.15(10) . . ?
Cl2 Ta1 C3 85.32(9) . . ?
C1 Ta1 C3 57.07(12) . . ?
C2 Ta1 C3 34.34(13) . . ?
C5 Ta1 C3 56.46(12) . . ?
O1 Ta1 C4 139.27(12) . . ?
Cl1 Ta1 C4 84.97(9) . . ?
Cl2 Ta1 C4 112.11(9) . . ?
C1 Ta1 C4 57.07(13) . . ?
C2 Ta1 C4 56.63(13) . . ?
C5 Ta1 C4 34.16(12) . . ?
C3 Ta1 C4 33.13(13) . . ?
O1 Al1 C21 107.05(16) . . ?
O1 Al1 C16 107.65(15) . . ?
C21 Al1 C16 113.94(15) . . ?
O1 Al1 C31 104.19(14) . . ?
C21 Al1 C31 110.15(15) . . ?
C16 Al1 C31 113.17(17) . . ?
Ta1 O1 Al1 165.08(15) . . ?
C2 C1 C5 107.4(3) . . ?
C2 C1 C11 126.9(3) . . ?
C5 C1 C11 125.7(3) . . ?
C2 C1 Ta1 72.93(18) . . ?
C5 C1 Ta1 73.01(19) . . ?
C11 C1 Ta1 121.4(3) . . ?
C1 C2 C3 108.0(3) . . ?
C1 C2 C12 126.6(3) . . ?
C3 C2 C12 125.3(3) . . ?
C1 C2 Ta1 72.13(18) . . ?
C3 C2 Ta1 76.3(2) . . ?
C12 C2 Ta1 119.8(3) . . ?
C4 C3 C2 108.2(3) . . ?
C4 C3 C13 126.8(4) . . ?
C2 C3 C13 124.9(4) . . ?
C4 C3 Ta1 73.6(2) . . ?
C2 C3 Ta1 69.3(2) . . ?
C13 C3 Ta1 126.1(3) . . ?
C3 C4 C5 108.0(4) . . ?
C3 C4 C14 126.1(4) . . ?
C5 C4 C14 125.7(4) . . ?
C3 C4 Ta1 73.3(2) . . ?
C5 C4 Ta1 69.4(2) . . ?
C14 C4 Ta1 126.1(3) . . ?
C4 C5 C1 108.3(3) . . ?
C4 C5 C15 125.9(4) . . ?
C1 C5 C15 125.6(4) . . ?
C4 C5 Ta1 76.5(2) . . ?
C1 C5 Ta1 72.0(2) . . ?
C15 C5 Ta1 121.9(3) . . ?
F6 C6 C7 116.6(3) . . ?
F6 C6 C16 119.6(3) . . ?
C7 C6 C16 123.7(4) . . ?
F7 C7 C8 119.4(4) . . ?
F7 C7 C6 121.0(4) . . ?
C8 C7 C6 119.7(4) . . ?
F8 C8 C7 121.3(4) . . ?
F8 C8 C9 119.3(4) . . ?
C7 C8 C9 119.4(4) . . ?
F9 C9 C10 121.3(4) . . ?
F9 C9 C8 120.4(4) . . ?
C10 C9 C8 118.3(4) . . ?
F10 C10 C16 118.2(3) . . ?
F10 C10 C9 117.1(3) . . ?
C16 C10 C9 124.7(4) . . ?
C10 C16 C6 114.1(3) . . ?
C10 C16 Al1 119.7(3) . . ?
C6 C16 Al1 126.1(3) . . ?
C26 C21 C22 114.3(3) . . ?
C26 C21 Al1 126.2(3) . . ?
C22 C21 Al1 119.6(3) . . ?
F22 C22 C23 117.0(4) . . ?
F22 C22 C21 118.6(3) . . ?
C23 C22 C21 124.4(4) . . ?
F23 C23 C24 119.9(4) . . ?
F23 C23 C22 121.9(4) . . ?
C24 C23 C22 118.2(4) . . ?
F24 C24 C25 120.1(4) . . ?
F24 C24 C23 119.5(4) . . ?
C25 C24 C23 120.4(4) . . ?
F25 C25 C24 119.6(4) . . ?
F25 C25 C26 121.4(5) . . ?
C24 C25 C26 119.0(4) . . ?
F26 C26 C21 119.7(4) . . ?
F26 C26 C25 116.6(4) . . ?
C21 C26 C25 123.7(4) . . ?
C32 C31 C36 114.0(3) . . ?
C32 C31 Al1 125.3(3) . . ?
C36 C31 Al1 120.6(3) . . ?
F32 C32 C31 119.8(3) . . ?
F32 C32 C33 115.4(4) . . ?
C31 C32 C33 124.8(3) . . ?
F33 C33 C32 122.1(3) . . ?
F33 C33 C34 119.2(3) . . ?
C32 C33 C34 118.7(4) . . ?
F34 C34 C35 120.1(3) . . ?
F34 C34 C33 120.6(4) . . ?
C35 C34 C33 119.3(4) . . ?
F35 C35 C36 120.9(4) . . ?
F35 C35 C34 119.9(3) . . ?
C36 C35 C34 119.2(3) . . ?
F36 C36 C35 116.4(3) . . ?
F36 C36 C31 119.6(3) . . ?
C35 C36 C31 124.0(4) . . ?

loop_
_geom_bond_atom_site_label_1
_geom_bond_atom_site_label_2
_geom_bond_distance
_geom_bond_site_symmetry_2
_geom_bond_publ_flag
Ta1 O1 1.795(3) . ?
Ta1 Cl1 2.2790(9) . ?
Ta1 Cl2 2.2794(9) . ?
Ta1 C1 2.372(3) . ?
Ta1 C2 2.382(3) . ?
Ta1 C5 2.385(4) . ?
Ta1 C3 2.474(4) . ?
Ta1 C4 2.477(4) . ?
Al1 O1 1.800(3) . ?
Al1 C21 1.988(4) . ?
Al1 C16 1.998(4) . ?
Al1 C31 2.001(4) . ?
C1 C2 1.427(5) . ?
C1 C5 1.429(5) . ?
C1 C11 1.501(5) . ?
C2 C3 1.436(5) . ?
C2 C12 1.505(5) . ?
C3 C4 1.411(5) . ?
C3 C13 1.507(5) . ?
C4 C5 1.431(5) . ?
C4 C14 1.504(6) . ?
C5 C15 1.510(5) . ?
C6 F6 1.359(5) . ?
C6 C7 1.378(6) . ?
C6 C16 1.382(5) . ?
C7 F7 1.346(5) . ?
C7 C8 1.374(6) . ?
C8 F8 1.333(5) . ?
C8 C9 1.384(6) . ?
C9 F9 1.346(5) . ?
C9 C10 1.383(6) . ?
C10 F10 1.365(4) . ?
C10 C16 1.379(5) . ?
C21 C26 1.379(6) . ?
C21 C22 1.386(6) . ?
C22 F22 1.348(5) . ?
C22 C23 1.380(5) . ?
C23 F23 1.338(5) . ?
C23 C24 1.377(7) . ?
C24 F24 1.353(4) . ?
C24 C25 1.366(7) . ?
C25 F25 1.335(5) . ?
C25 C26 1.385(6) . ?
C26 F26 1.356(5) . ?
C31 C32 1.371(6) . ?
C31 C36 1.384(5) . ?
C32 F32 1.368(4) . ?
C32 C33 1.380(5) . ?
C33 F33 1.342(5) . ?
C33 C34 1.379(5) . ?
C34 F34 1.341(4) . ?
C34 C35 1.379(6) . ?
C35 F35 1.359(4) . ?
C35 C36 1.379(5) . ?
C36 F36 1.356(5) . ?
